data_2211223
loop_
_publ_author_name
'Liu, Hui-Jun'
'Tao, Xu-Tang'
'Zhao, Hua-Pin'
'Yu, Wen-Tao'
'Jiang, Min-Hua'

_publ_section_title
;
 4,4'-Bis[2-(2-pyridyl)vinyl]biphenyl
;
_journal_coeditor_code WK2030
_journal_issue 11
_journal_name_full 'Acta Crystallographica Section E'
_journal_page_first o5319
_journal_page_last o5320
_journal_paper_doi 10.1107/S1600536806042085
_journal_volume 62
_journal_year 2006
_chemical_formula_iupac 'C26 H20 N2'
_chemical_formula_moiety 'C26 H20 N2'
_chemical_formula_sum 'C26 H20 N2'
_chemical_formula_weight 360.44
_chemical_name_common 4,4'-bis(2-(2-pyridyl)vinyl)biphenyl
_chemical_name_systematic
;
4,4'-Bis[2-(2-pyridyl)vinyl]biphenyl
;
_space_group_IT_number 61
_symmetry_cell_setting orthorhombic
_symmetry_space_group_name_Hall '-P 2ac 2ab'
_symmetry_space_group_name_H-M 'P b c a'
_atom_sites_solution_hydrogens geom
_atom_sites_solution_primary direct
_atom_sites_solution_secondary difmap
_audit_creation_method SHELXL-97
_cell_angle_alpha 90.00
_cell_angle_beta 90.00
_cell_angle_gamma 90.00
_cell_formula_units_Z 4
_cell_length_a 9.4085(3)
_cell_length_b 7.4402(2)
_cell_length_c 26.7754(7)
_cell_measurement_reflns_used 1332
_cell_measurement_temperature 296(2)
_cell_measurement_theta_max 23.91
_cell_measurement_theta_min 2.65
_cell_volume 1874.31(9)
_computing_cell_refinement SMART
_computing_data_collection 'SMART (Bruker, 2002)'
_computing_data_reduction 'SAINT (Bruker, 2002)'
_computing_molecular_graphics SHELXL97
_computing_publication_material SHELXL97
_computing_structure_refinement 'SHELXL97 (Sheldrick, 1997)'
_computing_structure_solution 'SHELXS97 (Sheldrick, 1997)'
_diffrn_ambient_temperature 296(2)
_diffrn_measured_fraction_theta_full 0.999
_diffrn_measured_fraction_theta_max 0.999
_diffrn_measurement_device_type 'Bruker APEX area-detector'
_diffrn_measurement_method '\f and \w'
_diffrn_radiation_monochromator graphite
_diffrn_radiation_source 'fine-focus sealed tube'
_diffrn_radiation_type MoK\a
_diffrn_radiation_wavelength 0.71073
_diffrn_reflns_av_R_equivalents 0.0327
_diffrn_reflns_av_sigmaI/netI 0.0318
_diffrn_reflns_limit_h_max 12
_diffrn_reflns_limit_h_min -8
_diffrn_reflns_limit_k_max 9
_diffrn_reflns_limit_k_min -9
_diffrn_reflns_limit_l_max 34
_diffrn_reflns_limit_l_min -28
_diffrn_reflns_number 7199
_diffrn_reflns_theta_full 27.46
_diffrn_reflns_theta_max 27.46
_diffrn_reflns_theta_min 2.65
_exptl_absorpt_coefficient_mu 0.075
_exptl_absorpt_correction_T_max 0.99
_exptl_absorpt_correction_T_min 0.88
_exptl_absorpt_correction_type multi-scan
_exptl_absorpt_process_details '(SADABS; Bruker, 2002)'
_exptl_crystal_colour yellow
_exptl_crystal_density_diffrn 1.277
_exptl_crystal_density_method 'not measured'
_exptl_crystal_description plate
_exptl_crystal_F_000 760
_exptl_crystal_size_max 0.37
_exptl_crystal_size_mid 0.21
_exptl_crystal_size_min 0.07
_refine_diff_density_max 0.121
_refine_diff_density_min -0.134
_refine_ls_extinction_method none
_refine_ls_goodness_of_fit_ref 1.043
_refine_ls_hydrogen_treatment constr
_refine_ls_matrix_type full
_refine_ls_number_parameters 127
_refine_ls_number_reflns 2147
_refine_ls_number_restraints 0
_refine_ls_restrained_S_all 1.043
_refine_ls_R_factor_all 0.0811
_refine_ls_R_factor_gt 0.0439
_refine_ls_shift/su_max 0.000
_refine_ls_shift/su_mean 0.000
_refine_ls_structure_factor_coef Fsqd
_refine_ls_weighting_details 'calc w=1/[\s^2^(Fo^2^)+(0.049P)^2^+0.1225P] where P=(Fo^2^+2Fc^2^)/3'
_refine_ls_weighting_scheme calc
_refine_ls_wR_factor_gt 0.0968
_refine_ls_wR_factor_ref 0.1153
_reflns_number_gt 1337
_reflns_number_total 2147
_reflns_threshold_expression I>2\s(I)
_cod_data_source_file wk2030.cif
_cod_data_source_block I
_cod_depositor_comments
;
The following automatic conversions were performed:
'_geom_bond_publ_flag' value 'Y' changed to 'y' according to
'/home/saulius/struct/CIF-dictionaries/cif_core.dic' dictionary named
'cif_core.dic' version 2.4.1 from 2010-06-29 (3 times).

Automatic conversion script
Id: cif_fix_enum 1527 2010-12-29 10:47:43Z saulius 

The following automatic conversions were performed:

'_geom_bond_publ_flag' value 'Y' changed to 'y' according to
/home/saulius/struct/CIF-dictionaries/cif_core.dic dictionary named
'cif_core.dic' version 2.4.1 from 2010-06-29 (3 times).

Automatic conversion script
Id: cif_fix_values 1715 2011-07-08 13:25:40Z adriana 
;
_cod_original_sg_symbol_Hall '-P 2ac 2ab '
_cod_database_code 2211223
_cod_database_fobs_code 2211223

loop_
_symmetry_equiv_pos_as_xyz
'x, y, z'
'-x+1/2, -y, z+1/2'
'x+1/2, -y+1/2, -z'
'-x, y+1/2, -z+1/2'
'-x, -y, -z'
'x-1/2, y, -z-1/2'
'-x-1/2, y-1/2, z'
'x, -y-1/2, z-1/2'

loop_
_atom_site_type_symbol
_atom_site_label
_atom_site_fract_x
_atom_site_fract_y
_atom_site_fract_z
_atom_site_U_iso_or_equiv
_atom_site_adp_type
_atom_site_calc_flag
_atom_site_refinement_flags
_atom_site_occupancy
C C1 0.63234(18) 0.9698(2) 0.70760(6) 0.0621(5) Uani d . 1
H H1A 0.7197 0.9741 0.7238 0.074 Uiso calc R 1
C C2 0.5366(2) 1.1043(2) 0.71749(6) 0.0697(5) Uani d . 1
H H2A 0.5582 1.1957 0.7399 0.084 Uiso calc R 1
C C3 0.4085(2) 1.0999(2) 0.69334(7) 0.0715(5) Uani d . 1
H H3A 0.3409 1.1888 0.6990 0.086 Uiso calc R 1
C C4 0.38161(17) 0.9619(2) 0.66061(6) 0.0610(4) Uani d . 1
H H4A 0.2954 0.9573 0.6437 0.073 Uiso calc R 1
C C5 0.48251(15) 0.82990(18) 0.65278(5) 0.0473(4) Uani d . 1
C C6 0.45611(16) 0.68032(19) 0.61842(5) 0.0519(4) Uani d . 1
H H6A 0.3797 0.6902 0.5965 0.062 Uiso calc R 1
C C7 0.53383(15) 0.53163(19) 0.61640(5) 0.0477(4) Uani d . 1
H H7A 0.6080 0.5243 0.6393 0.057 Uiso calc R 1
C C8 0.51802(14) 0.37786(18) 0.58287(5) 0.0449(4) Uani d . 1
C C9 0.41401(18) 0.3659(2) 0.54593(6) 0.0646(5) Uani d . 1
H H9A 0.3480 0.4581 0.5425 0.078 Uiso calc R 1
C C10 0.40749(17) 0.2201(2) 0.51448(6) 0.0640(5) Uani d . 1
H H10A 0.3364 0.2164 0.4904 0.077 Uiso calc R 1
C C11 0.50330(14) 0.07758(17) 0.51733(5) 0.0433(3) Uani d . 1
C C12 0.60486(14) 0.08955(19) 0.55479(5) 0.0461(4) Uani d . 1
H H12A 0.6701 -0.0034 0.5586 0.055 Uiso calc R 1
C C13 0.61195(14) 0.23501(19) 0.58653(5) 0.0469(4) Uani d . 1
H H13A 0.6818 0.2374 0.6111 0.056 Uiso calc R 1
N N1 0.60880(13) 0.83356(16) 0.67642(4) 0.0529(3) Uani d . 1

loop_
_atom_site_aniso_label
_atom_site_aniso_U_11
_atom_site_aniso_U_22
_atom_site_aniso_U_33
_atom_site_aniso_U_12
_atom_site_aniso_U_13
_atom_site_aniso_U_23
C1 0.0648(11) 0.0661(11) 0.0552(10) -0.0082(9) 0.0006(8) -0.0106(8)
C2 0.0823(13) 0.0620(11) 0.0647(10) -0.0069(10) 0.0165(10) -0.0174(8)
C3 0.0759(13) 0.0568(10) 0.0818(12) 0.0086(9) 0.0230(10) -0.0064(9)
C4 0.0526(10) 0.0578(10) 0.0724(11) 0.0056(8) 0.0040(8) 0.0003(8)
C5 0.0476(9) 0.0463(8) 0.0481(8) -0.0026(7) 0.0070(7) 0.0021(6)
C6 0.0483(9) 0.0537(9) 0.0538(9) -0.0037(7) -0.0044(7) -0.0002(7)
C7 0.0455(8) 0.0510(9) 0.0466(8) -0.0044(7) -0.0014(6) 0.0007(7)
C8 0.0440(8) 0.0450(8) 0.0458(8) -0.0061(7) -0.0007(6) 0.0008(6)
C9 0.0667(11) 0.0523(9) 0.0747(11) 0.0141(8) -0.0235(9) -0.0108(8)
C10 0.0652(11) 0.0573(10) 0.0695(11) 0.0106(8) -0.0306(8) -0.0108(8)
C11 0.0435(8) 0.0431(8) 0.0434(8) -0.0033(6) -0.0026(6) 0.0040(6)
C12 0.0428(8) 0.0460(8) 0.0496(8) 0.0030(6) -0.0048(6) 0.0011(7)
C13 0.0434(8) 0.0519(9) 0.0453(8) -0.0034(7) -0.0065(6) 0.0009(7)
N1 0.0511(8) 0.0544(8) 0.0531(7) -0.0019(6) 0.0016(6) -0.0058(6)

loop_
_atom_type_symbol
_atom_type_description
_atom_type_scat_dispersion_real
_atom_type_scat_dispersion_imag
_atom_type_scat_source
C C 0.0033 0.0016 'International Tables Vol C Tables 4.2.6.8 and 6.1.1.4'
H H 0.0000 0.0000 'International Tables Vol C Tables 4.2.6.8 and 6.1.1.4'
N N 0.0061 0.0033 'International Tables Vol C Tables 4.2.6.8 and 6.1.1.4'

loop_
_geom_angle_atom_site_label_1
_geom_angle_atom_site_label_2
_geom_angle_atom_site_label_3
_geom_angle_site_symmetry_3
_geom_angle
N1 C1 C2 . 124.54(16)
N1 C1 H1A . 117.7
C2 C1 H1A . 117.7
C3 C2 C1 . 118.01(16)
C3 C2 H2A . 121.0
C1 C2 H2A . 121.0
C2 C3 C4 . 118.80(16)
C2 C3 H3A . 120.6
C4 C3 H3A . 120.6
C3 C4 C5 . 120.09(16)
C3 C4 H4A . 120.0
C5 C4 H4A . 120.0
N1 C5 C4 . 121.37(14)
N1 C5 C6 . 117.39(13)
C4 C5 C6 . 121.24(14)
C7 C6 C5 . 124.43(14)
C7 C6 H6A . 117.8
C5 C6 H6A . 117.8
C6 C7 C8 . 128.42(14)
C6 C7 H7A . 115.8
C8 C7 H7A . 115.8
C13 C8 C9 . 116.67(13)
C13 C8 C7 . 119.47(12)
C9 C8 C7 . 123.85(14)
C10 C9 C8 . 121.08(14)
C10 C9 H9A . 119.5
C8 C9 H9A . 119.5
C9 C10 C11 . 122.55(14)
C9 C10 H10A . 118.7
C11 C10 H10A . 118.7
C12 C11 C10 . 115.84(13)
C12 C11 C11 5_656 122.07(15)
C10 C11 C11 5_656 122.09(15)
C13 C12 C11 . 121.97(13)
C13 C12 H12A . 119.0
C11 C12 H12A . 119.0
C12 C13 C8 . 121.87(13)
C12 C13 H13A . 119.1
C8 C13 H13A . 119.1
C1 N1 C5 . 117.18(13)

loop_
_geom_bond_atom_site_label_1
_geom_bond_atom_site_label_2
_geom_bond_site_symmetry_2
_geom_bond_distance
_geom_bond_publ_flag
C1 N1 . 1.3318(18) ?
C1 C2 . 1.372(2) ?
C1 H1A . 0.9300 ?
C2 C3 . 1.368(3) ?
C2 H2A . 0.9300 ?
C3 C4 . 1.374(2) ?
C3 H3A . 0.9300 ?
C4 C5 . 1.382(2) ?
C4 H4A . 0.9300 ?
C5 N1 . 1.3465(18) ?
C5 C6 . 1.4652(19) y
C6 C7 . 1.327(2) y
C6 H6A . 0.9300 ?
C7 C8 . 1.4618(19) y
C7 H7A . 0.9300 ?
C8 C13 . 1.3858(19) ?
C8 C9 . 1.394(2) ?
C9 C10 . 1.375(2) ?
C9 H9A . 0.9300 ?
C10 C11 . 1.394(2) ?
C10 H10A . 0.9300 ?
C11 C12 . 1.3882(18) ?
C11 C11 5_656 1.482(3) ?
C12 C13 . 1.3777(19) ?
C12 H12A . 0.9300 ?
C13 H13A . 0.9300 ?

loop_
_geom_torsion_atom_site_label_1
_geom_torsion_atom_site_label_2
_geom_torsion_atom_site_label_3
_geom_torsion_atom_site_label_4
_geom_torsion_site_symmetry_1
_geom_torsion_site_symmetry_4
_geom_torsion
_geom_torsion_publ_flag
N1 C1 C2 C3 . . -0.7(3) ?
C1 C2 C3 C4 . . 0.1(2) ?
C2 C3 C4 C5 . . 0.5(2) ?
C3 C4 C5 N1 . . -0.5(2) ?
C3 C4 C5 C6 . . 179.46(14) ?
N1 C5 C6 C7 . . 14.1(2) ?
C4 C5 C6 C7 . . -165.86(14) ?
C5 C6 C7 C8 . . -178.45(13) y
C6 C7 C8 C13 . . 179.42(14) ?
C6 C7 C8 C9 . . 0.7(2) ?
C13 C8 C9 C10 . . -0.9(2) ?
C7 C8 C9 C10 . . 177.88(15) ?
C8 C9 C10 C11 . . -0.3(3) ?
C9 C10 C11 C12 . . 1.3(2) ?
C9 C10 C11 C11 . 5_656 -178.97(17) ?
C10 C11 C12 C13 . . -1.2(2) ?
C11 C11 C12 C13 5_656 . 179.12(15) ?
C11 C12 C13 C8 . . 0.0(2) ?
C9 C8 C13 C12 . . 1.1(2) ?
C7 C8 C13 C12 . . -177.79(12) ?
C2 C1 N1 C5 . . 0.7(2) ?
C4 C5 N1 C1 . . -0.1(2) ?
C6 C5 N1 C1 . . 179.97(13) ?
